data_4518941
loop_
_publ_author_name
'Daley, Ryan A.'
'Morrenzin, Aaron S.'
'Neufeldt, Sharon R.'
'Topczewski, Joseph J.'

_publ_section_title
;
 Mechanistic Investigation into the Gold-Catalyzed Decarboxylative
 Cross-Coupling of Iodoarenes
;
_journal_name_full 'ACS Catalysis'
_journal_page_first 9578
_journal_page_last 9587
_journal_paper_doi 10.1021/acscatal.1c01631
_journal_year 2021
_chemical_formula_moiety 'C58 H90 Au2 I P2, C3 H3 Cl9, Sb F6'
_chemical_formula_sum 'C61 H93 Au2 Cl9 F6 I P2 Sb'
_chemical_formula_weight 1963.92
_chemical_name_common RAD-7-203
_chemical_name_systematic (tBuXPhosAu)2ISbF6
_space_group_crystal_system triclinic
_space_group_IT_number 2
_space_group_name_Hall '-P 1'
_space_group_name_H-M_alt 'P -1'
_atom_sites_solution_hydrogens geom
_audit_creation_method SHELXL-2018/3
_cell_angle_alpha 111.6000(10)
_cell_angle_beta 103.3310(10)
_cell_angle_gamma 109.3250(10)
_cell_formula_units_Z 2
_cell_length_a 15.1280(11)
_cell_length_b 17.2038(12)
_cell_length_c 17.914(2)
_cell_measurement_reflns_used 9948
_cell_measurement_temperature 296(2)
_cell_measurement_theta_max 27.45
_cell_measurement_theta_min 2.42
_cell_volume 3746.2(6)
_computing_cell_refinement 'SAINT, Bruker'
_computing_data_collection 'APEX II, Bruker'
_computing_data_reduction 'SAINT, Bruker'
_computing_molecular_graphics 'SHelxle-(Rev. 825)(Heubschle, C.B., 2011)'
_computing_structure_refinement 'SHELXL-2018/3 (Sheldrick, 2018)'
_diffrn_ambient_temperature 296(2)
_diffrn_measured_fraction_theta_full 0.997
_diffrn_measured_fraction_theta_max 0.985
_diffrn_measurement_device_type 'Bruker APEX II CCD'
_diffrn_measurement_method 'area detector, omega scans per phi'
_diffrn_radiation_type MoK\a
_diffrn_radiation_wavelength 0.71073
_diffrn_reflns_av_R_equivalents 0.0289
_diffrn_reflns_av_unetI/netI 0.0346
_diffrn_reflns_Laue_measured_fraction_full 0.997
_diffrn_reflns_Laue_measured_fraction_max 0.985
_diffrn_reflns_limit_h_max 19
_diffrn_reflns_limit_h_min -19
_diffrn_reflns_limit_k_max 22
_diffrn_reflns_limit_k_min -22
_diffrn_reflns_limit_l_max 23
_diffrn_reflns_limit_l_min -23
_diffrn_reflns_number 44051
_diffrn_reflns_point_group_measured_fraction_full 0.997
_diffrn_reflns_point_group_measured_fraction_max 0.985
_diffrn_reflns_theta_full 25.242
_diffrn_reflns_theta_max 27.545
_diffrn_reflns_theta_min 1.409
_diffrn_source normal
_exptl_absorpt_coefficient_mu 5.090
_exptl_absorpt_correction_type multi-scan
_exptl_absorpt_process_details 'SADABS, R. Blessing, 1995'
_exptl_crystal_colour white
_exptl_crystal_density_diffrn 1.741
_exptl_crystal_description plates
_exptl_crystal_F_000 1916
_exptl_crystal_size_max 0.20
_exptl_crystal_size_mid 0.20
_exptl_crystal_size_min 0.15
_exptl_transmission_factor_max 2.7677
_exptl_transmission_factor_min 2.1458
_refine_diff_density_max 1.825
_refine_diff_density_min -1.773
_refine_diff_density_rms 0.119
_refine_ls_extinction_method none
_refine_ls_goodness_of_fit_ref 1.013
_refine_ls_hydrogen_treatment constr
_refine_ls_matrix_type full
_refine_ls_number_parameters 794
_refine_ls_number_reflns 17042
_refine_ls_number_restraints 54
_refine_ls_restrained_S_all 1.024
_refine_ls_R_factor_all 0.0352
_refine_ls_R_factor_gt 0.0284
_refine_ls_shift/su_max 0.002
_refine_ls_shift/su_mean 0.000
_refine_ls_structure_factor_coef Fsqd
_refine_ls_weighting_details 'w=1/[\s^2^(Fo^2^)+(0.0298P)^2^+8.5331P] where P=(Fo^2^+2Fc^2^)/3'
_refine_ls_weighting_scheme calc
_refine_ls_wR_factor_gt 0.0664
_refine_ls_wR_factor_ref 0.0695
_reflns_Friedel_coverage 0.000
_reflns_number_gt 14856
_reflns_number_total 17042
_reflns_threshold_expression 'I > 2\s(I)'
_cod_data_source_file cs1c01631_si_005.cif
_cod_data_source_block 20064
_cod_depositor_comments
;
The following automatic conversions were performed:

data item '_exptl_absorpt_correction_type' value 'Multi-Scan' was
changed to 'multi-scan' in accordance with the
/home/data/users/saulius/crontab/automatic-downloads/current/ACS/lib/dictionaries/cif_core.dic
dictionary named 'cif_core.dic' version 2.4.2 last updated on
2011-04-26.

Automatic conversion script
Id: cif_fix_values 7556 2019-12-06 15:28:31Z antanas 
;
_cod_original_cell_volume 3746.3(6)
_cod_database_code 4518941
_shelx_shelxl_version_number 2018/3
_shelx_space_group_comment
;
The symmetry employed for this shelxl refinement is uniquely defined
by the following loop, which should always be used as a source of
symmetry information in preference to the above space-group names.
They are only intended as comments.
;

loop_
_space_group_symop_operation_xyz
'x, y, z'
'-x, -y, -z'

loop_
_atom_site_label
_atom_site_type_symbol
_atom_site_fract_x
_atom_site_fract_y
_atom_site_fract_z
_atom_site_U_iso_or_equiv
_atom_site_adp_type
_atom_site_occupancy
_atom_site_site_symmetry_order
_atom_site_calc_flag
_atom_site_refinement_flags_posn
_atom_site_refinement_flags_adp
_atom_site_refinement_flags_occupancy
_atom_site_disorder_assembly
_atom_site_disorder_group
Au1 Au 0.62094(2) 0.64374(2) 0.33231(2) 0.01622(4) Uani 1 1 d . . . . .
Au2 Au 0.39572(2) 0.44844(2) 0.12551(2) 0.01645(4) Uani 1 1 d . . . . .
I1 I 0.58621(2) 0.49131(2) 0.20026(2) 0.02139(6) Uani 1 1 d . . . . .
Sb1 Sb 0.18579(2) 0.79097(2) 0.29026(2) 0.02159(6) Uani 1 1 d . . . . .
Cl1 Cl 0.1206(19) 0.7215(14) 0.5869(12) 0.216(3) Uani 0.199(3) 1 d D . P A 1
Cl2 Cl 0.3037(9) 0.8969(7) 0.6584(8) 0.0992(9) Uani 0.199(3) 1 d D . P A 1
Cl3 Cl 0.2704(16) 0.753(2) 0.5173(12) 0.158(2) Uani 0.199(3) 1 d D . P A 1
Cl4 Cl 0.334(2) 0.967(2) 0.140(2) 0.0867(12) Uani 0.199(3) 1 d D . P A 1
Cl5 Cl 0.5092(14) 1.001(2) 0.2732(18) 0.245(4) Uani 0.199(3) 1 d D . P A 1
Cl6 Cl 0.394(3) 0.8218(18) 0.1217(18) 0.239(4) Uani 0.199(3) 1 d D . P A 1
Cl7 Cl -0.0342(10) 0.1345(13) 0.1444(10) 0.0772(8) Uani 0.199(3) 1 d D . P A 1
Cl8 Cl -0.1556(11) 0.1802(9) 0.1987(9) 0.160(2) Uani 0.199(3) 1 d D . P A 1
Cl9 Cl -0.2434(18) 0.0161(11) 0.0395(19) 0.0568(11) Uani 0.199(3) 1 d D . P A 1
C60 C 0.384(2) 0.9165(18) 0.1953(18) 0.109(5) Uani 0.199(3) 1 d D . P A 1
H60 H 0.340872 0.895333 0.224153 0.131 Uiso 0.199(3) 1 calc R U P A 1
Cl1' Cl 0.1074(4) 0.7007(4) 0.5597(3) 0.216(3) Uani 0.801(3) 1 d D . P A 2
Cl2' Cl 0.2252(2) 0.8953(2) 0.6619(2) 0.0992(9) Uani 0.801(3) 1 d D . P A 2
Cl3' Cl 0.3010(4) 0.7801(5) 0.5571(3) 0.158(2) Uani 0.801(3) 1 d D . P A 2
Cl4' Cl 0.3198(4) 0.9735(5) 0.1524(5) 0.0867(12) Uani 0.801(3) 1 d D . P A 2
Cl5' Cl 0.4945(4) 0.9443(6) 0.2007(5) 0.245(4) Uani 0.801(3) 1 d D . P A 2
Cl6' Cl 0.2994(6) 0.7909(4) 0.0501(4) 0.239(4) Uani 0.801(3) 1 d D . P A 2
Cl7' Cl -0.0287(2) 0.1359(3) 0.1169(2) 0.0772(8) Uani 0.801(3) 1 d D . P A 2
Cl8' Cl -0.1481(2) 0.2234(2) 0.1757(3) 0.160(2) Uani 0.801(3) 1 d D . P A 2
Cl9' Cl -0.2478(4) 0.0234(3) 0.0560(4) 0.0568(11) Uani 0.801(3) 1 d D . P A 2
C60' C 0.3579(7) 0.8886(7) 0.1542(6) 0.109(5) Uani 0.801(3) 1 d D . P A 2
H60' H 0.334617 0.868105 0.193563 0.131 Uiso 0.801(3) 1 calc R U P A 2
P1 P 0.63413(7) 0.76794(6) 0.44756(6) 0.01481(18) Uani 1 1 d . . . . .
P2 P 0.23144(7) 0.41865(6) 0.06155(6) 0.01507(18) Uani 1 1 d . . . . .
F1 F 0.31478(18) 0.79536(18) 0.31917(19) 0.0400(7) Uani 1 1 d . . . . .
F2 F 0.0574(2) 0.7881(2) 0.25932(18) 0.0402(7) Uani 1 1 d . . . . .
F3 F 0.1305(2) 0.67965(19) 0.2949(2) 0.0442(7) Uani 1 1 d . . . . .
F4 F 0.2152(2) 0.8609(2) 0.40913(17) 0.0429(7) Uani 1 1 d . . . . .
F5 F 0.2421(2) 0.90292(19) 0.2848(2) 0.0481(8) Uani 1 1 d . . . . .
F6 F 0.1568(2) 0.7226(2) 0.17095(17) 0.0422(7) Uani 1 1 d . . . . .
C1 C 0.7606(3) 0.8296(2) 0.5371(2) 0.0156(7) Uani 1 1 d . . . . .
C2 C 0.7821(3) 0.9135(3) 0.6089(2) 0.0200(8) Uani 1 1 d . . . . .
H2 H 0.732315 0.933869 0.608014 0.024 Uiso 1 1 calc R U . . .
C3 C 0.8752(3) 0.9670(3) 0.6812(2) 0.0244(8) Uani 1 1 d . . . . .
H3 H 0.887935 1.023089 0.727179 0.029 Uiso 1 1 calc R U . . .
C4 C 0.9482(3) 0.9358(3) 0.6839(2) 0.0246(9) Uani 1 1 d . . . . .
H4 H 1.009929 0.969654 0.732727 0.030 Uiso 1 1 calc R U . . .
C5 C 0.9294(3) 0.8541(3) 0.6136(2) 0.0211(8) Uani 1 1 d . . . . .
H5 H 0.979447 0.833937 0.616467 0.025 Uiso 1 1 calc R U . . .
C6 C 0.8375(3) 0.7999(3) 0.5377(2) 0.0157(7) Uani 1 1 d . . . . .
C7 C 0.8392(3) 0.7213(2) 0.4646(2) 0.0154(7) Uani 1 1 d . . . . .
C8 C 0.8791(3) 0.7425(2) 0.4066(2) 0.0151(7) Uani 1 1 d . . . . .
C9 C 0.8999(3) 0.6770(3) 0.3489(2) 0.0171(7) Uani 1 1 d . . . . .
H9 H 0.926282 0.691332 0.310956 0.021 Uiso 1 1 calc R U . . .
C10 C 0.8824(3) 0.5915(3) 0.3463(2) 0.0183(7) Uani 1 1 d . . . . .
C11 C 0.8424(3) 0.5716(3) 0.4036(3) 0.0210(8) Uani 1 1 d . . . . .
H11 H 0.829105 0.514114 0.401931 0.025 Uiso 1 1 calc R U . . .
C12 C 0.8216(3) 0.6346(3) 0.4632(3) 0.0188(8) Uani 1 1 d . . . . .
C13 C 0.6102(3) 0.8535(3) 0.4136(2) 0.0193(8) Uani 1 1 d . . . . .
C14 C 0.5724(3) 0.9158(3) 0.4694(3) 0.0261(9) Uani 1 1 d . . . . .
H14A H 0.564440 0.957462 0.447564 0.039 Uiso 1 1 calc R U . . .
H14B H 0.621304 0.952145 0.529200 0.039 Uiso 1 1 calc R U . . .
H14C H 0.507780 0.876871 0.466279 0.039 Uiso 1 1 calc R U . . .
C15 C 0.5306(3) 0.7960(3) 0.3184(2) 0.0237(8) Uani 1 1 d . . . . .
H15A H 0.520999 0.838001 0.297720 0.036 Uiso 1 1 calc R U . . .
H15B H 0.466784 0.756099 0.315827 0.036 Uiso 1 1 calc R U . . .
H15C H 0.554094 0.758073 0.282302 0.036 Uiso 1 1 calc R U . . .
C16 C 0.7106(3) 0.9170(3) 0.4152(3) 0.0273(9) Uani 1 1 d . . . . .
H16A H 0.733800 0.878620 0.379014 0.041 Uiso 1 1 calc R U . . .
H16B H 0.761474 0.954321 0.474290 0.041 Uiso 1 1 calc R U . . .
H16C H 0.699351 0.957604 0.393312 0.041 Uiso 1 1 calc R U . . .
C17 C 0.5394(3) 0.7202(3) 0.4911(2) 0.0195(8) Uani 1 1 d . . . . .
C18 C 0.4308(3) 0.6772(3) 0.4223(3) 0.0259(9) Uani 1 1 d . . . . .
H18A H 0.425702 0.636167 0.366086 0.039 Uiso 1 1 calc R U . . .
H18B H 0.416507 0.726553 0.419205 0.039 Uiso 1 1 calc R U . . .
H18C H 0.382357 0.641915 0.438387 0.039 Uiso 1 1 calc R U . . .
C19 C 0.5550(3) 0.6401(3) 0.5010(3) 0.0270(9) Uani 1 1 d . . . . .
H19A H 0.539948 0.591277 0.444593 0.040 Uiso 1 1 calc R U . . .
H19B H 0.510083 0.614912 0.525455 0.040 Uiso 1 1 calc R U . . .
H19C H 0.624640 0.663985 0.539256 0.040 Uiso 1 1 calc R U . . .
C20 C 0.5513(3) 0.7908(3) 0.5799(3) 0.0282(9) Uani 1 1 d . . . . .
H20A H 0.545005 0.843023 0.575916 0.042 Uiso 1 1 calc R U . . .
H20B H 0.617286 0.812949 0.623438 0.042 Uiso 1 1 calc R U . . .
H20C H 0.498964 0.760714 0.596000 0.042 Uiso 1 1 calc R U . . .
C21 C 0.9087(3) 0.8375(2) 0.4099(2) 0.0167(7) Uani 1 1 d . . . . .
H21 H 0.876171 0.868660 0.443227 0.020 Uiso 1 1 calc R U . . .
C22 C 1.0247(3) 0.8999(3) 0.4584(3) 0.0238(8) Uani 1 1 d . . . . .
H22A H 1.058862 0.868219 0.430326 0.036 Uiso 1 1 calc R U . . .
H22B H 1.045643 0.912387 0.518138 0.036 Uiso 1 1 calc R U . . .
H22C H 1.042262 0.958238 0.457077 0.036 Uiso 1 1 calc R U . . .
C23 C 0.8720(3) 0.8292(3) 0.3192(3) 0.0243(8) Uani 1 1 d . . . . .
H23A H 0.909989 0.807211 0.287988 0.036 Uiso 1 1 calc R U . . .
H23B H 0.882344 0.889695 0.325173 0.036 Uiso 1 1 calc R U . . .
H23C H 0.800538 0.785401 0.287250 0.036 Uiso 1 1 calc R U . . .
C24 C 0.9105(3) 0.5245(3) 0.2851(3) 0.0207(8) Uani 1 1 d . . . . .
H24 H 0.939938 0.554555 0.253633 0.025 Uiso 1 1 calc R U . . .
C25 C 0.9914(4) 0.5078(4) 0.3357(3) 0.0365(11) Uani 1 1 d . . . . .
H25A H 1.006978 0.465030 0.295260 0.055 Uiso 1 1 calc R U . . .
H25B H 0.966075 0.481221 0.369652 0.055 Uiso 1 1 calc R U . . .
H25C H 1.052276 0.566467 0.374114 0.055 Uiso 1 1 calc R U . . .
C26 C 0.8170(3) 0.4313(3) 0.2167(3) 0.0329(10) Uani 1 1 d . . . . .
H26A H 0.766230 0.443178 0.186390 0.049 Uiso 1 1 calc R U . . .
H26B H 0.789389 0.397851 0.245229 0.049 Uiso 1 1 calc R U . . .
H26C H 0.836662 0.394062 0.175527 0.049 Uiso 1 1 calc R U . . .
C27 C 0.7880(3) 0.6121(3) 0.5295(3) 0.0265(9) Uani 1 1 d . . . . .
H27 H 0.765224 0.657642 0.558153 0.032 Uiso 1 1 calc R U . . .
C28 C 0.8770(4) 0.6228(4) 0.6004(3) 0.0441(13) Uani 1 1 d . . . . .
H28A H 0.902276 0.580199 0.573845 0.066 Uiso 1 1 calc R U . . .
H28B H 0.853972 0.608669 0.641652 0.066 Uiso 1 1 calc R U . . .
H28C H 0.930802 0.686271 0.630268 0.066 Uiso 1 1 calc R U . . .
C29 C 0.6983(4) 0.5136(3) 0.4864(4) 0.0416(12) Uani 1 1 d . . . . .
H29A H 0.645398 0.505360 0.438211 0.062 Uiso 1 1 calc R U . . .
H29B H 0.671889 0.506463 0.528628 0.062 Uiso 1 1 calc R U . . .
H29C H 0.721229 0.467249 0.465352 0.062 Uiso 1 1 calc R U . . .
C30 C 0.1466(3) 0.2920(2) 0.0036(2) 0.0153(7) Uani 1 1 d . . . . .
C31 C 0.0425(3) 0.2626(3) -0.0422(3) 0.0213(8) Uani 1 1 d . . . . .
H31 H 0.021355 0.307726 -0.041592 0.026 Uiso 1 1 calc R U . . .
C32 C -0.0293(3) 0.1689(3) -0.0880(3) 0.0243(8) Uani 1 1 d . . . . .
H32 H -0.097588 0.151254 -0.118031 0.029 Uiso 1 1 calc R U . . .
C33 C 0.0020(3) 0.1019(3) -0.0886(3) 0.0249(9) Uani 1 1 d . . . . .
H33 H -0.045596 0.038586 -0.118303 0.030 Uiso 1 1 calc R U . . .
C34 C 0.1046(3) 0.1290(3) -0.0448(2) 0.0209(8) Uani 1 1 d . . . . .
H34 H 0.124504 0.082956 -0.046320 0.025 Uiso 1 1 calc R U . . .
C35 C 0.1789(3) 0.2234(2) 0.0015(2) 0.0156(7) Uani 1 1 d . . . . .
C36 C 0.2860(3) 0.2374(2) 0.0435(2) 0.0153(7) Uani 1 1 d . . . . .
C37 C 0.3468(3) 0.2303(2) -0.0053(2) 0.0175(7) Uani 1 1 d . . . . .
C38 C 0.4373(3) 0.2277(3) 0.0291(2) 0.0196(8) Uani 1 1 d . . . . .
H38 H 0.478095 0.225198 -0.002599 0.024 Uiso 1 1 calc R U . . .
C39 C 0.4695(3) 0.2285(2) 0.1084(3) 0.0199(8) Uani 1 1 d . . . . .
C40 C 0.4086(3) 0.2341(3) 0.1549(2) 0.0192(8) Uani 1 1 d . . . . .
H40 H 0.428905 0.235113 0.208500 0.023 Uiso 1 1 calc R U . . .
C41 C 0.3173(3) 0.2382(2) 0.1242(2) 0.0163(7) Uani 1 1 d . . . . .
C42 C 0.2200(3) 0.4625(3) -0.0207(2) 0.0205(8) Uani 1 1 d . . . . .
C43 C 0.1306(3) 0.4855(3) -0.0411(3) 0.0283(9) Uani 1 1 d . . . . .
H43A H 0.130078 0.504678 -0.085152 0.042 Uiso 1 1 calc R U . . .
H43B H 0.138433 0.535601 0.011208 0.042 Uiso 1 1 calc R U . . .
H43C H 0.067416 0.430689 -0.062118 0.042 Uiso 1 1 calc R U . . .
C44 C 0.3199(3) 0.5515(3) 0.0135(3) 0.0276(9) Uani 1 1 d . . . . .
H44A H 0.375980 0.536439 0.020046 0.041 Uiso 1 1 calc R U . . .
H44B H 0.330602 0.598391 0.069328 0.041 Uiso 1 1 calc R U . . .
H44C H 0.315711 0.575217 -0.027278 0.041 Uiso 1 1 calc R U . . .
C45 C 0.2095(3) 0.3869(3) -0.1067(3) 0.0260(9) Uani 1 1 d . . . . .
H45A H 0.145892 0.331331 -0.130982 0.039 Uiso 1 1 calc R U . . .
H45B H 0.265165 0.371864 -0.095165 0.039 Uiso 1 1 calc R U . . .
H45C H 0.211000 0.410304 -0.147752 0.039 Uiso 1 1 calc R U . . .
C46 C 0.1899(3) 0.4755(3) 0.1489(2) 0.0197(8) Uani 1 1 d . . . . .
C47 C 0.0766(3) 0.4529(3) 0.1195(3) 0.0297(9) Uani 1 1 d . . . . .
H47A H 0.057873 0.466309 0.072362 0.045 Uiso 1 1 calc R U . . .
H47B H 0.065803 0.490789 0.167816 0.045 Uiso 1 1 calc R U . . .
H47C H 0.035333 0.387534 0.099832 0.045 Uiso 1 1 calc R U . . .
C48 C 0.2127(3) 0.4429(3) 0.2168(3) 0.0268(9) Uani 1 1 d . . . . .
H48A H 0.169408 0.376558 0.190672 0.040 Uiso 1 1 calc R U . . .
H48B H 0.199965 0.476232 0.265930 0.040 Uiso 1 1 calc R U . . .
H48C H 0.283053 0.455480 0.236167 0.040 Uiso 1 1 calc R U . . .
C49 C 0.2580(3) 0.5820(3) 0.1927(3) 0.0268(9) Uani 1 1 d . . . . .
H49A H 0.237228 0.605178 0.154156 0.040 Uiso 1 1 calc R U . . .
H49B H 0.327967 0.594638 0.205043 0.040 Uiso 1 1 calc R U . . .
H49C H 0.251348 0.612779 0.246481 0.040 Uiso 1 1 calc R U . . .
C50 C 0.3146(3) 0.2214(3) -0.0964(2) 0.0196(8) Uani 1 1 d . . . . .
H50 H 0.254255 0.232079 -0.107962 0.024 Uiso 1 1 calc R U . . .
C51 C 0.3994(3) 0.2948(3) -0.1030(3) 0.0283(9) Uani 1 1 d . . . . .
H51A H 0.456808 0.281592 -0.097658 0.043 Uiso 1 1 calc R U . . .
H51B H 0.420471 0.356484 -0.056824 0.043 Uiso 1 1 calc R U . . .
H51C H 0.374040 0.292016 -0.158709 0.043 Uiso 1 1 calc R U . . .
C52 C 0.2854(4) 0.1222(3) -0.1659(3) 0.0313(10) Uani 1 1 d . . . . .
H52A H 0.267536 0.118108 -0.222745 0.047 Uiso 1 1 calc R U . . .
H52B H 0.228096 0.077161 -0.165151 0.047 Uiso 1 1 calc R U . . .
H52C H 0.342422 0.109012 -0.153533 0.047 Uiso 1 1 calc R U . . .
C53 C 0.5662(3) 0.2187(3) 0.1395(3) 0.0242(8) Uani 1 1 d . . . . .
H53 H 0.618198 0.258352 0.127532 0.029 Uiso 1 1 calc R U . . .
C54 C 0.5443(4) 0.1167(3) 0.0850(4) 0.0399(12) Uani 1 1 d . . . . .
H54A H 0.520209 0.099198 0.023977 0.060 Uiso 1 1 calc R U . . .
H54B H 0.493039 0.075856 0.095008 0.060 Uiso 1 1 calc R U . . .
H54C H 0.605891 0.111015 0.102043 0.060 Uiso 1 1 calc R U . . .
C55 C 0.6106(4) 0.2501(4) 0.2367(3) 0.0383(11) Uani 1 1 d . . . . .
H55A H 0.563165 0.209719 0.249805 0.057 Uiso 1 1 calc R U . . .
H55B H 0.622871 0.313755 0.269736 0.057 Uiso 1 1 calc R U . . .
H55C H 0.673832 0.246711 0.251898 0.057 Uiso 1 1 calc R U . . .
C56 C 0.2538(3) 0.2391(3) 0.1785(3) 0.0247(9) Uani 1 1 d . . . . .
H56 H 0.199888 0.253557 0.154833 0.030 Uiso 1 1 calc R U . . .
C57 C 0.3163(4) 0.3131(4) 0.2747(3) 0.0375(11) Uani 1 1 d . . . . .
H57A H 0.357218 0.371994 0.279000 0.056 Uiso 1 1 calc R U . . .
H57B H 0.360126 0.293355 0.302437 0.056 Uiso 1 1 calc R U . . .
H57C H 0.271061 0.320579 0.303425 0.056 Uiso 1 1 calc R U . . .
C58 C 0.2027(4) 0.1421(4) 0.1707(4) 0.0436(13) Uani 1 1 d . . . . .
H58A H 0.156262 0.097032 0.111005 0.065 Uiso 1 1 calc R U . . .
H58B H 0.165673 0.144241 0.207762 0.065 Uiso 1 1 calc R U . . .
H58C H 0.253964 0.123875 0.188579 0.065 Uiso 1 1 calc R U . . .
C59 C 0.1994(6) 0.7982(6) 0.5652(5) 0.114(4) Uani 1 1 d D . . . .
H59 H 0.161240 0.816901 0.528964 0.137 Uiso 1 1 calc R U . A 1
C61 C -0.1481(4) 0.1330(4) 0.0910(4) 0.0645(18) Uani 1 1 d D . . . .
H61 H -0.146685 0.168754 0.059211 0.077 Uiso 1 1 calc R U . A 1

loop_
_atom_site_aniso_label
_atom_site_aniso_U_11
_atom_site_aniso_U_22
_atom_site_aniso_U_33
_atom_site_aniso_U_23
_atom_site_aniso_U_13
_atom_site_aniso_U_12
Au1 0.01498(7) 0.01530(7) 0.01409(7) 0.00393(5) 0.00383(5) 0.00730(6)
Au2 0.01217(7) 0.01437(7) 0.01720(7) 0.00407(6) 0.00256(5) 0.00632(5)
I1 0.01303(11) 0.01866(12) 0.02071(12) -0.00009(10) 0.00241(9) 0.00843(10)
Sb1 0.01864(13) 0.02000(13) 0.02838(14) 0.00972(11) 0.01271(11) 0.01134(11)
Cl1 0.080(2) 0.204(4) 0.097(3) -0.086(3) 0.040(3) -0.045(2)
Cl2 0.106(2) 0.108(2) 0.139(2) 0.083(2) 0.069(2) 0.0673(18)
Cl3 0.127(3) 0.370(6) 0.165(4) 0.207(5) 0.117(3) 0.190(4)
Cl4 0.062(2) 0.1144(19) 0.151(3) 0.103(2) 0.0603(15) 0.0569(14)
Cl5 0.156(3) 0.502(10) 0.466(10) 0.457(10) 0.231(5) 0.247(5)
Cl6 0.518(12) 0.249(5) 0.284(7) 0.225(6) 0.338(9) 0.310(8)
Cl7 0.0504(10) 0.0732(12) 0.097(2) 0.0269(17) 0.0464(13) 0.0213(9)
Cl8 0.0778(17) 0.0479(17) 0.250(4) -0.022(2) 0.047(2) 0.0365(16)
Cl9 0.0437(9) 0.0422(10) 0.086(3) 0.0285(12) 0.0244(13) 0.0251(8)
C60 0.141(9) 0.193(12) 0.182(13) 0.169(11) 0.140(10) 0.141(10)
Cl1' 0.080(2) 0.204(4) 0.097(3) -0.086(3) 0.040(3) -0.045(2)
Cl2' 0.106(2) 0.108(2) 0.139(2) 0.083(2) 0.069(2) 0.0673(18)
Cl3' 0.127(3) 0.370(6) 0.165(4) 0.207(5) 0.117(3) 0.190(4)
Cl4' 0.062(2) 0.1144(19) 0.151(3) 0.103(2) 0.0603(15) 0.0569(14)
Cl5' 0.156(3) 0.502(10) 0.466(10) 0.457(10) 0.231(5) 0.247(5)
Cl6' 0.518(12) 0.249(5) 0.284(7) 0.225(6) 0.338(9) 0.310(8)
Cl7' 0.0504(10) 0.0732(12) 0.097(2) 0.0269(17) 0.0464(13) 0.0213(9)
Cl8' 0.0778(17) 0.0479(17) 0.250(4) -0.022(2) 0.047(2) 0.0365(16)
Cl9' 0.0437(9) 0.0422(10) 0.086(3) 0.0285(12) 0.0244(13) 0.0251(8)
C60' 0.141(9) 0.193(12) 0.182(13) 0.169(11) 0.140(10) 0.141(10)
P1 0.0127(4) 0.0160(4) 0.0133(4) 0.0052(4) 0.0044(3) 0.0068(4)
P2 0.0123(4) 0.0132(4) 0.0160(4) 0.0043(4) 0.0031(4) 0.0067(4)
F1 0.0195(12) 0.0343(14) 0.0562(18) 0.0101(13) 0.0132(12) 0.0161(11)
F2 0.0289(14) 0.0571(18) 0.0440(16) 0.0222(14) 0.0184(12) 0.0298(14)
F3 0.0442(17) 0.0312(15) 0.064(2) 0.0278(14) 0.0298(15) 0.0143(13)
F4 0.0420(16) 0.0476(17) 0.0321(15) 0.0073(13) 0.0146(13) 0.0268(14)
F5 0.0573(19) 0.0321(15) 0.079(2) 0.0334(16) 0.0448(17) 0.0271(14)
F6 0.0531(18) 0.0515(17) 0.0294(14) 0.0147(13) 0.0213(13) 0.0344(15)
C1 0.0143(17) 0.0165(17) 0.0134(17) 0.0063(14) 0.0042(14) 0.0060(14)
C2 0.0156(18) 0.0227(19) 0.0166(18) 0.0047(15) 0.0031(15) 0.0109(16)
C3 0.025(2) 0.0200(19) 0.0153(18) 0.0015(15) 0.0028(16) 0.0079(17)
C4 0.0189(19) 0.027(2) 0.0148(18) 0.0052(16) 0.0009(15) 0.0054(17)
C5 0.0160(18) 0.028(2) 0.0190(19) 0.0104(16) 0.0058(15) 0.0120(16)
C6 0.0135(17) 0.0188(18) 0.0143(17) 0.0089(14) 0.0048(14) 0.0064(14)
C7 0.0158(17) 0.0177(17) 0.0120(16) 0.0065(14) 0.0035(14) 0.0091(15)
C8 0.0111(16) 0.0152(17) 0.0152(17) 0.0052(14) 0.0028(13) 0.0062(14)
C9 0.0159(17) 0.0206(18) 0.0169(18) 0.0091(15) 0.0081(14) 0.0097(15)
C10 0.0161(17) 0.0169(18) 0.0208(18) 0.0070(15) 0.0064(15) 0.0096(15)
C11 0.0176(18) 0.0200(19) 0.027(2) 0.0131(17) 0.0076(16) 0.0091(16)
C12 0.0152(17) 0.0215(19) 0.0243(19) 0.0139(16) 0.0089(15) 0.0095(15)
C13 0.0158(18) 0.0179(18) 0.0228(19) 0.0092(16) 0.0053(15) 0.0086(15)
C14 0.024(2) 0.026(2) 0.030(2) 0.0116(18) 0.0089(17) 0.0164(18)
C15 0.023(2) 0.029(2) 0.021(2) 0.0125(17) 0.0056(16) 0.0159(18)
C16 0.024(2) 0.031(2) 0.038(2) 0.023(2) 0.0149(19) 0.0143(18)
C17 0.0143(17) 0.025(2) 0.0173(18) 0.0105(16) 0.0066(15) 0.0067(15)
C18 0.0125(18) 0.032(2) 0.029(2) 0.0164(19) 0.0052(16) 0.0065(17)
C19 0.023(2) 0.033(2) 0.028(2) 0.0194(19) 0.0106(17) 0.0108(18)
C20 0.025(2) 0.040(2) 0.022(2) 0.0133(19) 0.0132(17) 0.0168(19)
C21 0.0166(17) 0.0165(18) 0.0191(18) 0.0075(15) 0.0097(15) 0.0093(15)
C22 0.0191(19) 0.0172(19) 0.029(2) 0.0078(17) 0.0098(17) 0.0059(16)
C23 0.029(2) 0.025(2) 0.026(2) 0.0167(18) 0.0125(17) 0.0143(18)
C24 0.0209(19) 0.0185(18) 0.028(2) 0.0105(16) 0.0141(16) 0.0128(16)
C25 0.036(3) 0.044(3) 0.037(3) 0.016(2) 0.015(2) 0.030(2)
C26 0.029(2) 0.024(2) 0.033(2) 0.0043(19) 0.0106(19) 0.0107(19)
C27 0.029(2) 0.033(2) 0.037(2) 0.025(2) 0.0224(19) 0.0207(19)
C28 0.054(3) 0.071(4) 0.048(3) 0.046(3) 0.033(3) 0.044(3)
C29 0.048(3) 0.035(3) 0.065(3) 0.033(3) 0.041(3) 0.021(2)
C30 0.0126(16) 0.0151(17) 0.0137(17) 0.0039(14) 0.0046(14) 0.0053(14)
C31 0.0164(18) 0.0206(19) 0.024(2) 0.0083(16) 0.0050(15) 0.0097(16)
C32 0.0133(18) 0.027(2) 0.0192(19) 0.0062(17) 0.0012(15) 0.0043(16)
C33 0.022(2) 0.0179(19) 0.023(2) 0.0067(16) 0.0047(16) 0.0020(16)
C34 0.0216(19) 0.0139(18) 0.0221(19) 0.0058(15) 0.0080(16) 0.0064(15)
C35 0.0144(17) 0.0163(17) 0.0128(16) 0.0055(14) 0.0051(14) 0.0055(14)
C36 0.0157(17) 0.0108(16) 0.0190(18) 0.0065(14) 0.0066(14) 0.0066(14)
C37 0.0201(18) 0.0140(17) 0.0160(17) 0.0058(14) 0.0073(15) 0.0066(15)
C38 0.0205(19) 0.0193(18) 0.0214(19) 0.0091(16) 0.0109(16) 0.0109(16)
C39 0.0174(18) 0.0118(17) 0.025(2) 0.0061(15) 0.0055(15) 0.0059(15)
C40 0.0214(19) 0.0178(18) 0.0184(18) 0.0101(15) 0.0046(15) 0.0096(15)
C41 0.0200(18) 0.0122(16) 0.0165(17) 0.0062(14) 0.0078(15) 0.0077(14)
C42 0.0212(19) 0.0174(18) 0.0209(19) 0.0097(16) 0.0045(15) 0.0090(16)
C43 0.027(2) 0.035(2) 0.028(2) 0.0171(19) 0.0077(18) 0.0192(19)
C44 0.028(2) 0.024(2) 0.031(2) 0.0177(18) 0.0093(18) 0.0096(18)
C45 0.031(2) 0.025(2) 0.021(2) 0.0101(17) 0.0101(17) 0.0124(18)
C46 0.0204(19) 0.0188(18) 0.0182(18) 0.0052(15) 0.0058(15) 0.0127(16)
C47 0.026(2) 0.035(2) 0.030(2) 0.0115(19) 0.0160(18) 0.019(2)
C48 0.037(2) 0.030(2) 0.023(2) 0.0137(18) 0.0161(18) 0.022(2)
C49 0.031(2) 0.021(2) 0.020(2) 0.0032(16) 0.0053(17) 0.0158(18)
C50 0.0207(19) 0.026(2) 0.0184(18) 0.0122(16) 0.0109(15) 0.0139(16)
C51 0.027(2) 0.042(3) 0.028(2) 0.024(2) 0.0170(18) 0.018(2)
C52 0.043(3) 0.032(2) 0.019(2) 0.0095(18) 0.0090(19) 0.022(2)
C53 0.0174(19) 0.026(2) 0.032(2) 0.0168(18) 0.0080(17) 0.0100(17)
C54 0.031(2) 0.034(3) 0.057(3) 0.019(2) 0.014(2) 0.024(2)
C55 0.029(2) 0.056(3) 0.038(3) 0.028(2) 0.009(2) 0.024(2)
C56 0.031(2) 0.037(2) 0.025(2) 0.0213(19) 0.0191(18) 0.024(2)
C57 0.052(3) 0.060(3) 0.021(2) 0.022(2) 0.018(2) 0.044(3)
C58 0.047(3) 0.051(3) 0.063(3) 0.043(3) 0.040(3) 0.027(3)
C59 0.126(8) 0.212(12) 0.083(6) 0.099(7) 0.048(6) 0.125(9)
C61 0.061(4) 0.047(3) 0.077(4) 0.035(3) 0.004(3) 0.025(3)

loop_
_atom_type_symbol
_atom_type_description
_atom_type_scat_dispersion_real
_atom_type_scat_dispersion_imag
_atom_type_scat_source
C C 0.0033 0.0016 'International Tables Vol C Tables 4.2.6.8 and 6.1.1.4'
H H 0.0000 0.0000 'International Tables Vol C Tables 4.2.6.8 and 6.1.1.4'
Au Au -2.0133 8.8022 'International Tables Vol C Tables 4.2.6.8 and 6.1.1.4'
Cl Cl 0.1484 0.1585 'International Tables Vol C Tables 4.2.6.8 and 6.1.1.4'
F F 0.0171 0.0103 'International Tables Vol C Tables 4.2.6.8 and 6.1.1.4'
I I -0.4742 1.8119 'International Tables Vol C Tables 4.2.6.8 and 6.1.1.4'
P P 0.1023 0.0942 'International Tables Vol C Tables 4.2.6.8 and 6.1.1.4'
Sb Sb -0.5866 1.5461 'International Tables Vol C Tables 4.2.6.8 and 6.1.1.4'

loop_
_geom_angle_atom_site_label_1
_geom_angle_atom_site_label_2
_geom_angle_atom_site_label_3
_geom_angle
_geom_angle_site_symmetry_1
_geom_angle_site_symmetry_3
_geom_angle_publ_flag
P1 Au1 I1 173.59(2) . . ?
P2 Au2 I1 177.08(2) . . ?
Au1 I1 Au2 92.714(9) . . ?
F3 Sb1 F1 90.84(13) . . ?
F3 Sb1 F4 90.28(13) . . ?
F1 Sb1 F4 90.40(12) . . ?
F3 Sb1 F2 90.48(13) . . ?
F1 Sb1 F2 178.40(13) . . ?
F4 Sb1 F2 90.49(12) . . ?
F3 Sb1 F6 90.63(13) . . ?
F1 Sb1 F6 89.74(12) . . ?
F4 Sb1 F6 179.08(13) . . ?
F2 Sb1 F6 89.35(12) . . ?
F3 Sb1 F5 179.49(13) . . ?
F1 Sb1 F5 88.87(13) . . ?
F4 Sb1 F5 90.14(14) . . ?
F2 Sb1 F5 89.80(13) . . ?
F6 Sb1 F5 88.95(13) . . ?
C59 Cl2 Cl5 146.1(9) . 2_676 ?
C60 Cl5 Cl2 162.2(17) . 2_676 ?
Cl4 C60 Cl6 109.9(17) . . ?
Cl4 C60 Cl5 108.6(17) . . ?
Cl6 C60 Cl5 106.8(19) . . ?
Cl4 C60 H60 110.5 . . ?
Cl6 C60 H60 110.5 . . ?
Cl5 C60 H60 110.5 . . ?
Cl6' C60' Cl4' 110.1(5) . . ?
Cl6' C60' Cl5' 115.4(6) . . ?
Cl4' C60' Cl5' 107.7(6) . . ?
Cl6' C60' H60' 107.8 . . ?
Cl4' C60' H60' 107.8 . . ?
Cl5' C60' H60' 107.8 . . ?
C1 P1 C17 106.42(16) . . ?
C1 P1 C13 109.26(17) . . ?
C17 P1 C13 111.51(17) . . ?
C1 P1 Au1 110.93(12) . . ?
C17 P1 Au1 107.65(13) . . ?
C13 P1 Au1 110.98(12) . . ?
C30 P2 C46 107.70(17) . . ?
C30 P2 C42 108.05(17) . . ?
C46 P2 C42 111.49(17) . . ?
C30 P2 Au2 110.26(12) . . ?
C46 P2 Au2 109.18(12) . . ?
C42 P2 Au2 110.12(13) . . ?
C2 C1 C6 118.7(3) . . ?
C2 C1 P1 116.5(3) . . ?
C6 C1 P1 124.8(3) . . ?
C3 C2 C1 122.3(4) . . ?
C3 C2 H2 118.8 . . ?
C1 C2 H2 118.8 . . ?
C4 C3 C2 119.1(4) . . ?
C4 C3 H3 120.5 . . ?
C2 C3 H3 120.5 . . ?
C3 C4 C5 119.7(4) . . ?
C3 C4 H4 120.2 . . ?
C5 C4 H4 120.2 . . ?
C4 C5 C6 122.8(4) . . ?
C4 C5 H5 118.6 . . ?
C6 C5 H5 118.6 . . ?
C5 C6 C1 117.3(3) . . ?
C5 C6 C7 113.7(3) . . ?
C1 C6 C7 128.8(3) . . ?
C8 C7 C12 119.2(3) . . ?
C8 C7 C6 117.9(3) . . ?
C12 C7 C6 121.7(3) . . ?
C9 C8 C7 119.3(3) . . ?
C9 C8 C21 118.5(3) . . ?
C7 C8 C21 122.0(3) . . ?
C10 C9 C8 122.3(3) . . ?
C10 C9 H9 118.9 . . ?
C8 C9 H9 118.9 . . ?
C9 C10 C11 117.6(3) . . ?
C9 C10 C24 120.2(3) . . ?
C11 C10 C24 122.1(3) . . ?
C10 C11 C12 122.6(3) . . ?
C10 C11 H11 118.7 . . ?
C12 C11 H11 118.7 . . ?
C11 C12 C7 119.1(3) . . ?
C11 C12 C27 119.5(3) . . ?
C7 C12 C27 121.3(3) . . ?
C14 C13 C15 108.4(3) . . ?
C14 C13 C16 108.9(3) . . ?
C15 C13 C16 107.9(3) . . ?
C14 C13 P1 116.3(3) . . ?
C15 C13 P1 107.6(3) . . ?
C16 C13 P1 107.5(3) . . ?
C13 C14 H14A 109.5 . . ?
C13 C14 H14B 109.5 . . ?
H14A C14 H14B 109.5 . . ?
C13 C14 H14C 109.5 . . ?
H14A C14 H14C 109.5 . . ?
H14B C14 H14C 109.5 . . ?
C13 C15 H15A 109.5 . . ?
C13 C15 H15B 109.5 . . ?
H15A C15 H15B 109.5 . . ?
C13 C15 H15C 109.5 . . ?
H15A C15 H15C 109.5 . . ?
H15B C15 H15C 109.5 . . ?
C13 C16 H16A 109.5 . . ?
C13 C16 H16B 109.5 . . ?
H16A C16 H16B 109.5 . . ?
C13 C16 H16C 109.5 . . ?
H16A C16 H16C 109.5 . . ?
H16B C16 H16C 109.5 . . ?
C20 C17 C18 110.3(3) . . ?
C20 C17 C19 108.1(3) . . ?
C18 C17 C19 107.8(3) . . ?
C20 C17 P1 115.4(3) . . ?
C18 C17 P1 108.7(3) . . ?
C19 C17 P1 106.2(3) . . ?
C17 C18 H18A 109.5 . . ?
C17 C18 H18B 109.5 . . ?
H18A C18 H18B 109.5 . . ?
C17 C18 H18C 109.5 . . ?
H18A C18 H18C 109.5 . . ?
H18B C18 H18C 109.5 . . ?
C17 C19 H19A 109.5 . . ?
C17 C19 H19B 109.5 . . ?
H19A C19 H19B 109.5 . . ?
C17 C19 H19C 109.5 . . ?
H19A C19 H19C 109.5 . . ?
H19B C19 H19C 109.5 . . ?
C17 C20 H20A 109.5 . . ?
C17 C20 H20B 109.5 . . ?
H20A C20 H20B 109.5 . . ?
C17 C20 H20C 109.5 . . ?
H20A C20 H20C 109.5 . . ?
H20B C20 H20C 109.5 . . ?
C8 C21 C23 112.8(3) . . ?
C8 C21 C22 110.7(3) . . ?
C23 C21 C22 110.1(3) . . ?
C8 C21 H21 107.7 . . ?
C23 C21 H21 107.7 . . ?
C22 C21 H21 107.7 . . ?
C21 C22 H22A 109.5 . . ?
C21 C22 H22B 109.5 . . ?
H22A C22 H22B 109.5 . . ?
C21 C22 H22C 109.5 . . ?
H22A C22 H22C 109.5 . . ?
H22B C22 H22C 109.5 . . ?
C21 C23 H23A 109.5 . . ?
C21 C23 H23B 109.5 . . ?
H23A C23 H23B 109.5 . . ?
C21 C23 H23C 109.5 . . ?
H23A C23 H23C 109.5 . . ?
H23B C23 H23C 109.5 . . ?
C10 C24 C25 111.6(3) . . ?
C10 C24 C26 112.1(3) . . ?
C25 C24 C26 110.6(4) . . ?
C10 C24 H24 107.4 . . ?
C25 C24 H24 107.4 . . ?
C26 C24 H24 107.4 . . ?
C24 C25 H25A 109.5 . . ?
C24 C25 H25B 109.5 . . ?
H25A C25 H25B 109.5 . . ?
C24 C25 H25C 109.5 . . ?
H25A C25 H25C 109.5 . . ?
H25B C25 H25C 109.5 . . ?
C24 C26 H26A 109.5 . . ?
C24 C26 H26B 109.5 . . ?
H26A C26 H26B 109.5 . . ?
C24 C26 H26C 109.5 . . ?
H26A C26 H26C 109.5 . . ?
H26B C26 H26C 109.5 . . ?
C12 C27 C28 111.1(3) . . ?
C12 C27 C29 112.3(4) . . ?
C28 C27 C29 110.1(4) . . ?
C12 C27 H27 107.7 . . ?
C28 C27 H27 107.7 . . ?
C29 C27 H27 107.7 . . ?
C27 C28 H28A 109.5 . . ?
C27 C28 H28B 109.5 . . ?
H28A C28 H28B 109.5 . . ?
C27 C28 H28C 109.5 . . ?
H28A C28 H28C 109.5 . . ?
H28B C28 H28C 109.5 . . ?
C27 C29 H29A 109.5 . . ?
C27 C29 H29B 109.5 . . ?
H29A C29 H29B 109.5 . . ?
C27 C29 H29C 109.5 . . ?
H29A C29 H29C 109.5 . . ?
H29B C29 H29C 109.5 . . ?
C31 C30 C35 118.9(3) . . ?
C31 C30 P2 116.6(3) . . ?
C35 C30 P2 124.4(3) . . ?
C32 C31 C30 122.1(4) . . ?
C32 C31 H31 118.9 . . ?
C30 C31 H31 118.9 . . ?
C31 C32 C33 119.0(4) . . ?
C31 C32 H32 120.5 . . ?
C33 C32 H32 120.5 . . ?
C32 C33 C34 120.0(4) . . ?
C32 C33 H33 120.0 . . ?
C34 C33 H33 120.0 . . ?
C33 C34 C35 122.1(4) . . ?
C33 C34 H34 118.9 . . ?
C35 C34 H34 118.9 . . ?
C34 C35 C30 117.8(3) . . ?
C34 C35 C36 113.6(3) . . ?
C30 C35 C36 128.6(3) . . ?
C41 C36 C37 118.8(3) . . ?
C41 C36 C35 119.8(3) . . ?
C37 C36 C35 120.1(3) . . ?
C38 C37 C36 119.1(3) . . ?
C38 C37 C50 118.5(3) . . ?
C36 C37 C50 122.3(3) . . ?
C39 C38 C37 122.8(4) . . ?
C39 C38 H38 118.6 . . ?
C37 C38 H38 118.6 . . ?
C40 C39 C38 117.4(3) . . ?
C40 C39 C53 122.4(4) . . ?
C38 C39 C53 120.2(3) . . ?
C39 C40 C41 122.3(3) . . ?
C39 C40 H40 118.8 . . ?
C41 C40 H40 118.8 . . ?
C40 C41 C36 119.5(3) . . ?
C40 C41 C56 117.7(3) . . ?
C36 C41 C56 122.8(3) . . ?
C43 C42 C44 108.4(3) . . ?
C43 C42 C45 108.4(3) . . ?
C44 C42 C45 107.8(3) . . ?
C43 C42 P2 116.1(3) . . ?
C44 C42 P2 108.0(3) . . ?
C45 C42 P2 107.8(3) . . ?
C42 C43 H43A 109.5 . . ?
C42 C43 H43B 109.5 . . ?
H43A C43 H43B 109.5 . . ?
C42 C43 H43C 109.5 . . ?
H43A C43 H43C 109.5 . . ?
H43B C43 H43C 109.5 . . ?
C42 C44 H44A 109.5 . . ?
C42 C44 H44B 109.5 . . ?
H44A C44 H44B 109.5 . . ?
C42 C44 H44C 109.5 . . ?
H44A C44 H44C 109.5 . . ?
H44B C44 H44C 109.5 . . ?
C42 C45 H45A 109.5 . . ?
C42 C45 H45B 109.5 . . ?
H45A C45 H45B 109.5 . . ?
C42 C45 H45C 109.5 . . ?
H45A C45 H45C 109.5 . . ?
H45B C45 H45C 109.5 . . ?
C48 C46 C49 108.5(3) . . ?
C48 C46 C47 107.3(3) . . ?
C49 C46 C47 110.3(3) . . ?
C48 C46 P2 107.0(3) . . ?
C49 C46 P2 106.6(3) . . ?
C47 C46 P2 116.8(3) . . ?
C46 C47 H47A 109.5 . . ?
C46 C47 H47B 109.5 . . ?
H47A C47 H47B 109.5 . . ?
C46 C47 H47C 109.5 . . ?
H47A C47 H47C 109.5 . . ?
H47B C47 H47C 109.5 . . ?
C46 C48 H48A 109.5 . . ?
C46 C48 H48B 109.5 . . ?
H48A C48 H48B 109.5 . . ?
C46 C48 H48C 109.5 . . ?
H48A C48 H48C 109.5 . . ?
H48B C48 H48C 109.5 . . ?
C46 C49 H49A 109.5 . . ?
C46 C49 H49B 109.5 . . ?
H49A C49 H49B 109.5 . . ?
C46 C49 H49C 109.5 . . ?
H49A C49 H49C 109.5 . . ?
H49B C49 H49C 109.5 . . ?
C37 C50 C52 110.3(3) . . ?
C37 C50 C51 111.7(3) . . ?
C52 C50 C51 109.9(3) . . ?
C37 C50 H50 108.3 . . ?
C52 C50 H50 108.3 . . ?
C51 C50 H50 108.3 . . ?
C50 C51 H51A 109.5 . . ?
C50 C51 H51B 109.5 . . ?
H51A C51 H51B 109.5 . . ?
C50 C51 H51C 109.5 . . ?
H51A C51 H51C 109.5 . . ?
H51B C51 H51C 109.5 . . ?
C50 C52 H52A 109.5 . . ?
C50 C52 H52B 109.5 . . ?
H52A C52 H52B 109.5 . . ?
C50 C52 H52C 109.5 . . ?
H52A C52 H52C 109.5 . . ?
H52B C52 H52C 109.5 . . ?
C55 C53 C39 114.5(4) . . ?
C55 C53 C54 110.6(4) . . ?
C39 C53 C54 109.2(3) . . ?
C55 C53 H53 107.4 . . ?
C39 C53 H53 107.4 . . ?
C54 C53 H53 107.4 . . ?
C53 C54 H54A 109.5 . . ?
C53 C54 H54B 109.5 . . ?
H54A C54 H54B 109.5 . . ?
C53 C54 H54C 109.5 . . ?
H54A C54 H54C 109.5 . . ?
H54B C54 H54C 109.5 . . ?
C53 C55 H55A 109.5 . . ?
C53 C55 H55B 109.5 . . ?
H55A C55 H55B 109.5 . . ?
C53 C55 H55C 109.5 . . ?
H55A C55 H55C 109.5 . . ?
H55B C55 H55C 109.5 . . ?
C41 C56 C57 112.7(4) . . ?
C41 C56 C58 110.2(3) . . ?
C57 C56 C58 109.8(4) . . ?
C41 C56 H56 108.0 . . ?
C57 C56 H56 108.0 . . ?
C58 C56 H56 108.0 . . ?
C56 C57 H57A 109.5 . . ?
C56 C57 H57B 109.5 . . ?
H57A C57 H57B 109.5 . . ?
C56 C57 H57C 109.5 . . ?
H57A C57 H57C 109.5 . . ?
H57B C57 H57C 109.5 . . ?
C56 C58 H58A 109.5 . . ?
C56 C58 H58B 109.5 . . ?
H58A C58 H58B 109.5 . . ?
C56 C58 H58C 109.5 . . ?
H58A C58 H58C 109.5 . . ?
H58B C58 H58C 109.5 . . ?
Cl1 C59 Cl3 111.3(14) . . ?
Cl3' C59 Cl1' 109.9(5) . . ?
Cl3' C59 Cl2' 115.8(5) . . ?
Cl1' C59 Cl2' 105.9(4) . . ?
Cl1 C59 Cl2 114.4(8) . . ?
Cl3 C59 Cl2 96.5(10) . . ?
Cl1 C59 H59 111.3 . . ?
Cl3 C59 H59 111.3 . . ?
Cl2 C59 H59 111.3 . . ?
Cl8' C61 Cl7' 111.0(3) . . ?
Cl8' C61 Cl9' 112.9(4) . . ?
Cl7' C61 Cl9' 113.4(4) . . ?
Cl9 C61 Cl7 106.2(12) . . ?
Cl9 C61 Cl8 101.1(10) . . ?
Cl7 C61 Cl8 87.2(7) . . ?
Cl9 C61 H61 119.0 . . ?
Cl7 C61 H61 119.0 . . ?
Cl8 C61 H61 119.0 . . ?

loop_
_geom_bond_atom_site_label_1
_geom_bond_atom_site_label_2
_geom_bond_distance
_geom_bond_site_symmetry_2
_geom_bond_publ_flag
Au1 P1 2.2690(9) . ?
Au1 I1 2.5878(3) . ?
Au2 P2 2.2722(9) . ?
Au2 I1 2.5939(3) . ?
Sb1 F3 1.861(3) . ?
Sb1 F1 1.868(2) . ?
Sb1 F4 1.871(3) . ?
Sb1 F2 1.872(2) . ?
Sb1 F6 1.876(3) . ?
Sb1 F5 1.880(3) . ?
Cl1 C59 1.692(14) . ?
Cl2 C59 1.756(11) . ?
Cl2 Cl5 2.48(2) 2_676 ?
Cl3 C59 1.727(13) . ?
Cl4 C60 1.750(15) . ?
Cl5 C60 1.764(16) . ?
Cl6 C60 1.758(16) . ?
Cl7 C61 1.754(12) . ?
Cl8 C61 1.843(13) . ?
Cl9 C61 1.753(13) . ?
C60 H60 0.9800 . ?
Cl1' C59 1.741(9) . ?
Cl2' C59 1.752(8) . ?
Cl3' C59 1.694(8) . ?
Cl4' C60' 1.747(8) . ?
Cl5' C60' 1.785(9) . ?
Cl6' C60' 1.742(10) . ?
Cl7' C61 1.737(6) . ?
Cl8' C61 1.727(7) . ?
Cl9' C61 1.740(7) . ?
C60' H60' 0.9800 . ?
P1 C1 1.829(4) . ?
P1 C17 1.884(4) . ?
P1 C13 1.892(4) . ?
P2 C30 1.829(4) . ?
P2 C46 1.880(4) . ?
P2 C42 1.887(4) . ?
C1 C2 1.405(5) . ?
C1 C6 1.416(5) . ?
C2 C3 1.389(5) . ?
C2 H2 0.9300 . ?
C3 C4 1.378(6) . ?
C3 H3 0.9300 . ?
C4 C5 1.382(5) . ?
C4 H4 0.9300 . ?
C5 C6 1.410(5) . ?
C5 H5 0.9300 . ?
C6 C7 1.510(5) . ?
C7 C8 1.413(5) . ?
C7 C12 1.415(5) . ?
C8 C9 1.401(5) . ?
C8 C21 1.520(5) . ?
C9 C10 1.386(5) . ?
C9 H9 0.9300 . ?
C10 C11 1.394(5) . ?
C10 C24 1.522(5) . ?
C11 C12 1.394(5) . ?
C11 H11 0.9300 . ?
C12 C27 1.519(5) . ?
C13 C14 1.534(5) . ?
C13 C15 1.536(5) . ?
C13 C16 1.536(5) . ?
C14 H14A 0.9600 . ?
C14 H14B 0.9600 . ?
C14 H14C 0.9600 . ?
C15 H15A 0.9600 . ?
C15 H15B 0.9600 . ?
C15 H15C 0.9600 . ?
C16 H16A 0.9600 . ?
C16 H16B 0.9600 . ?
C16 H16C 0.9600 . ?
C17 C20 1.528(5) . ?
C17 C18 1.535(5) . ?
C17 C19 1.538(6) . ?
C18 H18A 0.9600 . ?
C18 H18B 0.9600 . ?
C18 H18C 0.9600 . ?
C19 H19A 0.9600 . ?
C19 H19B 0.9600 . ?
C19 H19C 0.9600 . ?
C20 H20A 0.9600 . ?
C20 H20B 0.9600 . ?
C20 H20C 0.9600 . ?
C21 C23 1.527(5) . ?
C21 C22 1.533(5) . ?
C21 H21 0.9800 . ?
C22 H22A 0.9600 . ?
C22 H22B 0.9600 . ?
C22 H22C 0.9600 . ?
C23 H23A 0.9600 . ?
C23 H23B 0.9600 . ?
C23 H23C 0.9600 . ?
C24 C25 1.523(6) . ?
C24 C26 1.525(6) . ?
C24 H24 0.9800 . ?
C25 H25A 0.9600 . ?
C25 H25B 0.9600 . ?
C25 H25C 0.9600 . ?
C26 H26A 0.9600 . ?
C26 H26B 0.9600 . ?
C26 H26C 0.9600 . ?
C27 C28 1.528(6) . ?
C27 C29 1.529(6) . ?
C27 H27 0.9800 . ?
C28 H28A 0.9600 . ?
C28 H28B 0.9600 . ?
C28 H28C 0.9600 . ?
C29 H29A 0.9600 . ?
C29 H29B 0.9600 . ?
C29 H29C 0.9600 . ?
C30 C31 1.407(5) . ?
C30 C35 1.411(5) . ?
C31 C32 1.381(5) . ?
C31 H31 0.9300 . ?
C32 C33 1.382(6) . ?
C32 H32 0.9300 . ?
C33 C34 1.390(5) . ?
C33 H33 0.9300 . ?
C34 C35 1.400(5) . ?
C34 H34 0.9300 . ?
C35 C36 1.515(5) . ?
C36 C41 1.407(5) . ?
C36 C37 1.411(5) . ?
C37 C38 1.390(5) . ?
C37 C50 1.525(5) . ?
C38 C39 1.385(5) . ?
C38 H38 0.9300 . ?
C39 C40 1.380(5) . ?
C39 C53 1.529(5) . ?
C40 C41 1.399(5) . ?
C40 H40 0.9300 . ?
C41 C56 1.517(5) . ?
C42 C43 1.532(5) . ?
C42 C44 1.534(5) . ?
C42 C45 1.539(5) . ?
C43 H43A 0.9600 . ?
C43 H43B 0.9600 . ?
C43 H43C 0.9600 . ?
C44 H44A 0.9600 . ?
C44 H44B 0.9600 . ?
C44 H44C 0.9600 . ?
C45 H45A 0.9600 . ?
C45 H45B 0.9600 . ?
C45 H45C 0.9600 . ?
C46 C48 1.533(5) . ?
C46 C49 1.533(5) . ?
C46 C47 1.536(5) . ?
C47 H47A 0.9600 . ?
C47 H47B 0.9600 . ?
C47 H47C 0.9600 . ?
C48 H48A 0.9600 . ?
C48 H48B 0.9600 . ?
C48 H48C 0.9600 . ?
C49 H49A 0.9600 . ?
C49 H49B 0.9600 . ?
C49 H49C 0.9600 . ?
C50 C52 1.531(6) . ?
C50 C51 1.537(5) . ?
C50 H50 0.9800 . ?
C51 H51A 0.9600 . ?
C51 H51B 0.9600 . ?
C51 H51C 0.9600 . ?
C52 H52A 0.9600 . ?
C52 H52B 0.9600 . ?
C52 H52C 0.9600 . ?
C53 C55 1.517(6) . ?
C53 C54 1.533(6) . ?
C53 H53 0.9800 . ?
C54 H54A 0.9600 . ?
C54 H54B 0.9600 . ?
C54 H54C 0.9600 . ?
C55 H55A 0.9600 . ?
C55 H55B 0.9600 . ?
C55 H55C 0.9600 . ?
C56 C57 1.524(6) . ?
C56 C58 1.526(6) . ?
C56 H56 0.9800 . ?
C57 H57A 0.9600 . ?
C57 H57B 0.9600 . ?
C57 H57C 0.9600 . ?
C58 H58A 0.9600 . ?
C58 H58B 0.9600 . ?
C58 H58C 0.9600 . ?
C59 H59 0.9800 . ?
C61 H61 0.9800 . ?

loop_
_geom_torsion_atom_site_label_1
_geom_torsion_atom_site_label_2
_geom_torsion_atom_site_label_3
_geom_torsion_atom_site_label_4
_geom_torsion
_geom_torsion_site_symmetry_1
_geom_torsion_site_symmetry_2
_geom_torsion_site_symmetry_3
_geom_torsion_site_symmetry_4
_geom_torsion_publ_flag
Cl2 Cl5 C60 Cl4 -79(5) 2_676 . . . ?
Cl2 Cl5 C60 Cl6 39(5) 2_676 . . . ?
C17 P1 C1 C2 -69.4(3) . . . . ?
C13 P1 C1 C2 51.2(3) . . . . ?
Au1 P1 C1 C2 173.8(3) . . . . ?
C17 P1 C1 C6 112.1(3) . . . . ?
C13 P1 C1 C6 -127.4(3) . . . . ?
Au1 P1 C1 C6 -4.7(3) . . . . ?
C6 C1 C2 C3 -1.5(6) . . . . ?
P1 C1 C2 C3 179.9(3) . . . . ?
C1 C2 C3 C4 -1.7(6) . . . . ?
C2 C3 C4 C5 2.3(6) . . . . ?
C3 C4 C5 C6 0.1(6) . . . . ?
C4 C5 C6 C1 -3.2(6) . . . . ?
C4 C5 C6 C7 172.0(4) . . . . ?
C2 C1 C6 C5 3.8(5) . . . . ?
P1 C1 C6 C5 -177.7(3) . . . . ?
C2 C1 C6 C7 -170.6(4) . . . . ?
P1 C1 C6 C7 7.9(6) . . . . ?
C5 C6 C7 C8 -86.2(4) . . . . ?
C1 C6 C7 C8 88.3(5) . . . . ?
C5 C6 C7 C12 81.1(4) . . . . ?
C1 C6 C7 C12 -104.4(4) . . . . ?
C12 C7 C8 C9 0.4(5) . . . . ?
C6 C7 C8 C9 168.0(3) . . . . ?
C12 C7 C8 C21 -174.5(3) . . . . ?
C6 C7 C8 C21 -6.9(5) . . . . ?
C7 C8 C9 C10 0.1(5) . . . . ?
C21 C8 C9 C10 175.2(3) . . . . ?
C8 C9 C10 C11 0.3(5) . . . . ?
C8 C9 C10 C24 -177.4(3) . . . . ?
C9 C10 C11 C12 -1.1(6) . . . . ?
C24 C10 C11 C12 176.4(4) . . . . ?
C10 C11 C12 C7 1.6(6) . . . . ?
C10 C11 C12 C27 -174.0(4) . . . . ?
C8 C7 C12 C11 -1.2(5) . . . . ?
C6 C7 C12 C11 -168.3(3) . . . . ?
C8 C7 C12 C27 174.4(3) . . . . ?
C6 C7 C12 C27 7.2(5) . . . . ?
C1 P1 C13 C14 -82.2(3) . . . . ?
C17 P1 C13 C14 35.2(3) . . . . ?
Au1 P1 C13 C14 155.2(2) . . . . ?
C1 P1 C13 C15 156.1(3) . . . . ?
C17 P1 C13 C15 -86.6(3) . . . . ?
Au1 P1 C13 C15 33.5(3) . . . . ?
C1 P1 C13 C16 40.1(3) . . . . ?
C17 P1 C13 C16 157.5(3) . . . . ?
Au1 P1 C13 C16 -82.5(3) . . . . ?
C1 P1 C17 C20 49.2(3) . . . . ?
C13 P1 C17 C20 -69.9(3) . . . . ?
Au1 P1 C17 C20 168.2(3) . . . . ?
C1 P1 C17 C18 173.8(3) . . . . ?
C13 P1 C17 C18 54.7(3) . . . . ?
Au1 P1 C17 C18 -67.2(3) . . . . ?
C1 P1 C17 C19 -70.5(3) . . . . ?
C13 P1 C17 C19 170.4(2) . . . . ?
Au1 P1 C17 C19 48.5(3) . . . . ?
C9 C8 C21 C23 49.3(4) . . . . ?
C7 C8 C21 C23 -135.8(3) . . . . ?
C9 C8 C21 C22 -74.5(4) . . . . ?
C7 C8 C21 C22 100.4(4) . . . . ?
C9 C10 C24 C25 117.8(4) . . . . ?
C11 C10 C24 C25 -59.7(5) . . . . ?
C9 C10 C24 C26 -117.5(4) . . . . ?
C11 C10 C24 C26 65.0(5) . . . . ?
C11 C12 C27 C28 72.3(5) . . . . ?
C7 C12 C27 C28 -103.3(4) . . . . ?
C11 C12 C27 C29 -51.5(5) . . . . ?
C7 C12 C27 C29 132.9(4) . . . . ?
C46 P2 C30 C31 63.3(3) . . . . ?
C42 P2 C30 C31 -57.3(3) . . . . ?
Au2 P2 C30 C31 -177.6(3) . . . . ?
C46 P2 C30 C35 -117.4(3) . . . . ?
C42 P2 C30 C35 122.1(3) . . . . ?
Au2 P2 C30 C35 1.7(3) . . . . ?
C35 C30 C31 C32 1.1(6) . . . . ?
P2 C30 C31 C32 -179.6(3) . . . . ?
C30 C31 C32 C33 0.3(6) . . . . ?
C31 C32 C33 C34 -1.1(6) . . . . ?
C32 C33 C34 C35 0.6(6) . . . . ?
C33 C34 C35 C30 0.7(6) . . . . ?
C33 C34 C35 C36 -179.4(3) . . . . ?
C31 C30 C35 C34 -1.5(5) . . . . ?
P2 C30 C35 C34 179.2(3) . . . . ?
C31 C30 C35 C36 178.6(3) . . . . ?
P2 C30 C35 C36 -0.7(5) . . . . ?
C34 C35 C36 C41 -81.5(4) . . . . ?
C30 C35 C36 C41 98.4(4) . . . . ?
C34 C35 C36 C37 85.5(4) . . . . ?
C30 C35 C36 C37 -94.6(5) . . . . ?
C41 C36 C37 C38 -2.2(5) . . . . ?
C35 C36 C37 C38 -169.3(3) . . . . ?
C41 C36 C37 C50 175.2(3) . . . . ?
C35 C36 C37 C50 8.1(5) . . . . ?
C36 C37 C38 C39 2.2(6) . . . . ?
C50 C37 C38 C39 -175.4(3) . . . . ?
C37 C38 C39 C40 -1.2(6) . . . . ?
C37 C38 C39 C53 175.8(3) . . . . ?
C38 C39 C40 C41 0.4(5) . . . . ?
C53 C39 C40 C41 -176.6(3) . . . . ?
C39 C40 C41 C36 -0.5(5) . . . . ?
C39 C40 C41 C56 176.9(3) . . . . ?
C37 C36 C41 C40 1.4(5) . . . . ?
C35 C36 C41 C40 168.6(3) . . . . ?
C37 C36 C41 C56 -175.9(3) . . . . ?
C35 C36 C41 C56 -8.7(5) . . . . ?
C30 P2 C42 C43 83.9(3) . . . . ?
C46 P2 C42 C43 -34.3(3) . . . . ?
Au2 P2 C42 C43 -155.6(3) . . . . ?
C30 P2 C42 C44 -154.2(3) . . . . ?
C46 P2 C42 C44 87.7(3) . . . . ?
Au2 P2 C42 C44 -33.7(3) . . . . ?
C30 P2 C42 C45 -37.9(3) . . . . ?
C46 P2 C42 C45 -156.1(3) . . . . ?
Au2 P2 C42 C45 82.6(3) . . . . ?
C30 P2 C46 C48 67.4(3) . . . . ?
C42 P2 C46 C48 -174.3(3) . . . . ?
Au2 P2 C46 C48 -52.4(3) . . . . ?
C30 P2 C46 C49 -176.7(2) . . . . ?
C42 P2 C46 C49 -58.3(3) . . . . ?
Au2 P2 C46 C49 63.6(3) . . . . ?
C30 P2 C46 C47 -52.9(3) . . . . ?
C42 P2 C46 C47 65.5(3) . . . . ?
Au2 P2 C46 C47 -172.6(3) . . . . ?
C38 C37 C50 C52 68.3(4) . . . . ?
C36 C37 C50 C52 -109.2(4) . . . . ?
C38 C37 C50 C51 -54.3(5) . . . . ?
C36 C37 C50 C51 128.3(4) . . . . ?
C40 C39 C53 C55 -20.9(5) . . . . ?
C38 C39 C53 C55 162.2(4) . . . . ?
C40 C39 C53 C54 103.6(4) . . . . ?
C38 C39 C53 C54 -73.3(5) . . . . ?
C40 C41 C56 C57 50.6(5) . . . . ?
C36 C41 C56 C57 -132.1(4) . . . . ?
C40 C41 C56 C58 -72.4(5) . . . . ?
C36 C41 C56 C58 104.9(4) . . . . ?
Cl5 Cl2 C59 Cl1 132.2(18) 2_676 . . . ?
Cl5 Cl2 C59 Cl3 15.3(16) 2_676 . . . ?
